data_4115607
loop_
_publ_author_name
'Ulrich Fekl'
'Werner Kaminsky'
'Karen I. Goldberg'

_publ_contact_author
;
        Prof. Karen I. Goldberg
        Department of Chemistry 
        Box 351700
        University of Washington
    Seattle, WA 98195-1700
        USA 
;
_publ_contact_author_email
;
goldberg@chem.washington.edu
;
_publ_contact_author_fax '(+1) 206-685-8665'
_publ_contact_author_phone '(+1) 206-616-2973'
_publ_section_title
;
 A Stable Five-Coordinate Platinum(IV) Alkyl Complex
;
_journal_name_full 'Journal of the American Chemical Society'
_journal_page_first 6423
_journal_page_last 6424
_journal_paper_doi 10.1021/ja0156690
_journal_volume 123
_journal_year 2001
_chemical_formula_moiety 'C32 H50 N2 Pt'
_chemical_formula_sum 'C32 H50 N2 Pt'
_chemical_formula_weight 657.83
_chemical_name_systematic
; 
 ? 
;
_space_group_IT_number 4
_symmetry_cell_setting monoclinic
_symmetry_space_group_name_Hall 'P 2yb'
_symmetry_space_group_name_H-M 'P 1 21 1'
_atom_sites_solution_hydrogens geom
_atom_sites_solution_primary direct
_atom_sites_solution_secondary difmap
_audit_creation_method SHELXL-97
_cell_angle_alpha 90.00
_cell_angle_beta 109.996(3)
_cell_angle_gamma 90.00
_cell_formula_units_Z 2
_cell_length_a 9.0970(4)
_cell_length_b 13.9530(6)
_cell_length_c 12.7610(6)
_cell_measurement_reflns_used 730
_cell_measurement_temperature 130(2)
_cell_volume 1522.11(12)
_computing_cell_refinement 'HKL SCALEPACK'
_computing_data_collection KappaCCD
_computing_data_reduction DENZO
_computing_molecular_graphics 'maXus, Zortep'
_computing_publication_material 'SHELXL-97 (Sheldrick, 1997)'
_computing_structure_refinement 'SHELXL-97 (Sheldrick, 1997)'
_computing_structure_solution SIR92
_diffrn_ambient_temperature 130(2)
_diffrn_measured_fraction_theta_full 0.997
_diffrn_measured_fraction_theta_max 0.997
_diffrn_measurement_device_type 'Nonius KappaCCD'
_diffrn_measurement_method '\f and \w scans'
_diffrn_radiation_monochromator graphite
_diffrn_radiation_source 'fine-focus sealed tube'
_diffrn_radiation_type MoK\a
_diffrn_radiation_wavelength 0.71070
_diffrn_reflns_av_R_equivalents 0.0529
_diffrn_reflns_av_sigmaI/netI 0.0792
_diffrn_reflns_limit_h_max 11
_diffrn_reflns_limit_h_min -11
_diffrn_reflns_limit_k_max 15
_diffrn_reflns_limit_k_min -17
_diffrn_reflns_limit_l_max 15
_diffrn_reflns_limit_l_min -15
_diffrn_reflns_number 5441
_diffrn_reflns_theta_full 26.38
_diffrn_reflns_theta_max 26.38
_diffrn_reflns_theta_min 2.41
_exptl_absorpt_coefficient_mu 4.630
_exptl_absorpt_correction_T_max 0.4733
_exptl_absorpt_correction_T_min 0.4029
_exptl_absorpt_correction_type HKL-SCALEPACK
_exptl_crystal_colour clear-orange
_exptl_crystal_density_diffrn 1.435
_exptl_crystal_description block
_exptl_crystal_F_000 668
_exptl_crystal_size_max 0.24
_exptl_crystal_size_mid 0.22
_exptl_crystal_size_min 0.19
_refine_diff_density_max 1.810
_refine_diff_density_min -1.502
_refine_diff_density_rms 0.135
_refine_ls_abs_structure_details 'Flack H D (1983), Acta Cryst. A39, 876-881'
_refine_ls_abs_structure_Flack -0.017(10)
_refine_ls_extinction_coef 0.0026(5)
_refine_ls_extinction_expression Fc^*^=kFc[1+0.001xFc^2^\l^3^/sin(2\q)]^-1/4^
_refine_ls_extinction_method SHELXL
_refine_ls_goodness_of_fit_ref 1.091
_refine_ls_hydrogen_treatment 'H atoms riding'
_refine_ls_matrix_type full
_refine_ls_number_parameters 318
_refine_ls_number_reflns 5441
_refine_ls_number_restraints 0
_refine_ls_restrained_S_all 1.091
_refine_ls_R_factor_all 0.0459
_refine_ls_R_factor_gt 0.0366
_refine_ls_shift/su_max 0.033
_refine_ls_shift/su_mean 0.001
_refine_ls_structure_factor_coef Fsqd
_refine_ls_weighting_details 'w=1/[\s^2^(Fo^2^)+(0.0001P)^2^+0.0000P] where P=(Fo^2^+2Fc^2^)/3'
_refine_ls_weighting_scheme calc
_refine_ls_wR_factor_gt 0.0785
_refine_ls_wR_factor_ref 0.0816
_reflns_number_gt 4760
_reflns_number_total 5441
_reflns_threshold_expression >2sigma(I)
_cod_data_source_file ja0156690_s2_2.cif
_cod_data_source_block lmeptme2
_cod_depositor_comments
;
The following automatic conversions were performed:

'_refine_ls_weighting_scheme' value 'calc
w=1/[\s^2^(Fo^2^)+(0.0001P)^2^+0.0000P] where P=(Fo^2^+2Fc^2^)/3' was
changed to 'calc'. New tag '_refine_ls_weighting_details' was
created. The value of the new tag was set to
'w=1/[\s^2^(Fo^2^)+(0.0001P)^2^+0.0000P] where P=(Fo^2^+2Fc^2^)/3'.

Automatic conversion script
Id: cif_fix_values 3143 2015-03-26 13:38:13Z robertas 
;
_cod_original_sg_symbol_H-M 'P 21'
_cod_database_code 4115607

loop_
_symmetry_equiv_pos_as_xyz
'x, y, z'
'-x, y+1/2, -z'

loop_
_atom_site_label
_atom_site_type_symbol
_atom_site_fract_x
_atom_site_fract_y
_atom_site_fract_z
_atom_site_U_iso_or_equiv
_atom_site_adp_type
_atom_site_occupancy
_atom_site_calc_flag
_atom_site_refinement_flags
C1 C -0.1302(9) -0.0390(5) -0.9320(6) 0.0280(17) Uani 1 d .
H1A H -0.0226 -0.0238 -0.8852 0.042 Uiso 1 calc R
H1B H -0.1820 0.0191 -0.9702 0.042 Uiso 1 calc R
H1C H -0.1291 -0.0874 -0.9873 0.042 Uiso 1 calc R
C2 C -0.6773(9) -0.1349(6) -0.9153(6) 0.0355(19) Uani 1 d .
H2A H -0.7435 -0.1476 -0.9925 0.053 Uiso 1 calc R
H2B H -0.6107 -0.0792 -0.9131 0.053 Uiso 1 calc R
H2C H -0.7434 -0.1217 -0.8703 0.053 Uiso 1 calc R
C3 C -0.5649(9) -0.3284(6) -1.0279(6) 0.0337(18) Uani 1 d .
H3A H -0.6524 -0.3550 -1.0090 0.051 Uiso 1 calc R
H3B H -0.4875 -0.3788 -1.0222 0.051 Uiso 1 calc R
H3C H -0.6035 -0.3034 -1.1042 0.051 Uiso 1 calc R
C4 C -0.4893(8) -0.2479(5) -0.9476(6) 0.0209(15) Uani 1 d .
C5 C -0.5740(9) -0.2230(5) -0.8678(6) 0.0236(16) Uani 1 d .
H5 H -0.6449 -0.2754 -0.8661 0.028 Uiso 1 d R
C6 C -0.3039(8) -0.2224(5) -1.0359(6) 0.0229(15) Uani 1 d .
C7 C -0.3587(9) -0.1748(5) -1.1374(6) 0.0254(17) Uani 1 d .
C8 C -0.2903(9) -0.1948(5) -1.2164(7) 0.0302(18) Uani 1 d .
H8 H -0.3287 -0.1583 -1.2866 0.036 Uiso 1 d R
C9 C -0.1693(10) -0.2604(6) -1.1946(7) 0.039(2) Uani 1 d .
H9 H -0.1256 -0.2750 -1.2526 0.047 Uiso 1 d R
C10 C -0.1136(10) -0.3051(6) -1.0931(7) 0.0351(19) Uani 1 d .
H10 H -0.0284 -0.3528 -1.0790 0.042 Uiso 1 d R
C11 C -0.1804(9) -0.2882(5) -1.0099(6) 0.0282(17) Uani 1 d .
C12 C -0.4921(8) -0.1015(9) -1.1630(6) 0.0315(18) Uani 1 d .
H12 H -0.5019 -0.0853 -1.0905 0.038 Uiso 1 d R
C13 C -0.4576(11) -0.0091(5) -1.2154(8) 0.040(2) Uani 1 d .
H13A H -0.3580 0.0180 -1.1672 0.061 Uiso 1 calc R
H13B H -0.5417 0.0373 -1.2236 0.061 Uiso 1 calc R
H13C H -0.4510 -0.0234 -1.2888 0.061 Uiso 1 calc R
C14 C -0.6469(10) -0.1421(6) -1.2408(8) 0.048(2) Uani 1 d .
H14A H -0.6737 -0.1998 -1.2075 0.072 Uiso 1 calc R
H14B H -0.6367 -0.1583 -1.3127 0.072 Uiso 1 calc R
H14C H -0.7295 -0.0941 -1.2521 0.072 Uiso 1 calc R
C15 C -0.1195(8) -0.3377(6) -0.8976(6) 0.0301(17) Uani 1 d .
H15 H -0.1674 -0.3086 -0.8480 0.036 Uiso 1 d R
C16 C 0.0559(9) -0.3261(6) -0.8436(8) 0.042(2) Uani 1 d .
H16A H 0.0822 -0.2578 -0.8347 0.063 Uiso 1 calc R
H16B H 0.1083 -0.3559 -0.8908 0.063 Uiso 1 calc R
H16C H 0.0907 -0.3571 -0.7703 0.063 Uiso 1 calc R
C17 C -0.1610(10) -0.4450(6) -0.9085(8) 0.044(2) Uani 1 d .
H17A H -0.2741 -0.4526 -0.9453 0.065 Uiso 1 calc R
H17B H -0.1291 -0.4741 -0.8342 0.065 Uiso 1 calc R
H17C H -0.1061 -0.4767 -0.9530 0.065 Uiso 1 calc R
C21 C -0.1259(11) 0.0112(6) -0.7273(8) 0.043(2) Uani 1 d .
H21A H -0.1262 0.0705 -0.7684 0.064 Uiso 1 calc R
H21B H -0.0179 -0.0106 -0.6911 0.064 Uiso 1 calc R
H21C H -0.1741 0.0230 -0.6705 0.064 Uiso 1 calc R
C23 C -0.5372(9) -0.2488(6) -0.6644(7) 0.0287(18) Uani 1 d .
H23A H -0.6293 -0.2874 -0.7044 0.043 Uiso 1 calc R
H23B H -0.5667 -0.1991 -0.6211 0.043 Uiso 1 calc R
H23C H -0.4565 -0.2900 -0.6140 0.043 Uiso 1 calc R
C24 C -0.4747(8) -0.2026(5) -0.7466(6) 0.0239(16) Uani 1 d .
C26 C -0.2832(9) -0.1214(5) -0.6046(6) 0.0235(18) Uani 1 d .
C27 C -0.3487(10) -0.0472(6) -0.5645(6) 0.0306(18) Uani 1 d .
C28 C -0.2717(11) -0.0188(6) -0.4533(7) 0.036(2) Uani 1 d .
H28 H -0.3097 0.0373 -0.4254 0.044 Uiso 1 d R
C29 C -0.1396(10) -0.0651(6) -0.3861(7) 0.038(2) Uani 1 d .
H29 H -0.0928 -0.0508 -0.3060 0.045 Uiso 1 d R
C30 C -0.0774(10) -0.1377(6) -0.4297(7) 0.036(2) Uani 1 d .
H30 H 0.0202 -0.1689 -0.3855 0.044 Uiso 1 d R
C31 C -0.1458(9) -0.1688(6) -0.5405(7) 0.0337(19) Uani 1 d .
C32 C -0.4954(11) 0.0075(8) -0.6348(8) 0.050(2) Uani 1 d .
H32 H -0.5465 -0.0268 -0.7045 0.059 Uiso 1 d R
C33 C -0.4574(19) 0.1097(12) -0.6563(18) 0.156(10) Uani 1 d .
H33A H -0.3637 0.1103 -0.6777 0.234 Uiso 1 calc R
H33B H -0.4383 0.1478 -0.5885 0.234 Uiso 1 calc R
H33C H -0.5456 0.1370 -0.7167 0.234 Uiso 1 calc R
C34 C -0.6224(14) 0.0088(12) -0.5851(14) 0.113(6) Uani 1 d .
H34A H -0.6487 -0.0571 -0.5717 0.169 Uiso 1 calc R
H34B H -0.7152 0.0404 -0.6366 0.169 Uiso 1 calc R
H34C H -0.5863 0.0439 -0.5143 0.169 Uiso 1 calc R
C35 C -0.0756(9) -0.2492(5) -0.5879(6) 0.0323(18) Uani 1 d .
H35 H -0.1205 -0.2395 -0.6673 0.039 Uiso 1 d R
C36 C 0.1004(11) -0.2414(9) -0.5522(11) 0.076(4) Uani 1 d .
H36A H 0.1289 -0.1771 -0.5695 0.114 Uiso 1 calc R
H36B H 0.1399 -0.2892 -0.5921 0.114 Uiso 1 calc R
H36C H 0.1464 -0.2527 -0.4717 0.114 Uiso 1 calc R
C37 C -0.1211(14) -0.3465(8) -0.5599(13) 0.083(4) Uani 1 d .
H37A H -0.2350 -0.3498 -0.5801 0.124 Uiso 1 calc R
H37B H -0.0717 -0.3581 -0.4797 0.124 Uiso 1 calc R
H37C H -0.0863 -0.3953 -0.6015 0.124 Uiso 1 calc R
N1 N -0.3709(6) -0.1992(4) -0.9507(5) 0.0204(12) Uani 1 d .
N2 N -0.3551(7) -0.1468(4) -0.7214(5) 0.0217(13) Uani 1 d .
Pt1 Pt -0.24909(2) -0.0910 -0.834402(17) 0.02255(11) Uani 1 d .

loop_
_atom_site_aniso_label
_atom_site_aniso_U_11
_atom_site_aniso_U_22
_atom_site_aniso_U_33
_atom_site_aniso_U_23
_atom_site_aniso_U_13
_atom_site_aniso_U_12
C1 0.030(4) 0.026(4) 0.030(4) -0.003(3) 0.012(3) -0.010(3)
C2 0.037(4) 0.048(4) 0.020(4) 0.002(3) 0.008(3) 0.006(4)
C3 0.029(4) 0.040(5) 0.031(5) -0.009(4) 0.008(3) -0.007(4)
C4 0.020(4) 0.013(3) 0.032(4) -0.002(3) 0.012(3) 0.000(3)
C5 0.031(4) 0.018(3) 0.024(4) 0.003(3) 0.011(3) 0.003(3)
C6 0.029(4) 0.025(4) 0.018(4) -0.004(3) 0.013(3) -0.008(3)
C7 0.030(4) 0.020(4) 0.028(4) -0.001(3) 0.012(4) -0.004(3)
C8 0.038(4) 0.028(4) 0.029(4) 0.002(3) 0.017(4) 0.009(4)
C9 0.052(5) 0.039(5) 0.039(5) -0.008(4) 0.030(4) -0.006(4)
C10 0.036(5) 0.029(4) 0.047(5) -0.001(4) 0.023(4) 0.003(4)
C11 0.027(4) 0.018(4) 0.039(5) -0.001(3) 0.011(3) -0.003(3)
C12 0.036(3) 0.032(5) 0.025(3) 0.003(5) 0.009(3) -0.006(5)
C13 0.055(6) 0.019(4) 0.051(6) 0.004(4) 0.023(5) 0.006(4)
C14 0.035(5) 0.036(5) 0.060(6) 0.002(4) 0.001(4) 0.009(4)
C15 0.016(4) 0.038(4) 0.029(4) 0.004(3) 0.000(3) 0.004(3)
C16 0.030(5) 0.041(5) 0.050(6) 0.003(4) 0.006(4) -0.004(4)
C17 0.038(5) 0.047(5) 0.040(5) 0.005(4) 0.006(4) -0.014(4)
C21 0.045(5) 0.047(5) 0.044(5) -0.003(4) 0.026(4) -0.012(4)
C23 0.031(5) 0.029(4) 0.033(5) -0.004(4) 0.020(4) -0.005(4)
C24 0.026(4) 0.024(4) 0.024(4) 0.000(3) 0.011(3) 0.006(3)
C26 0.029(4) 0.027(5) 0.014(4) -0.004(3) 0.006(3) -0.007(3)
C27 0.037(5) 0.038(4) 0.015(4) 0.011(3) 0.008(4) 0.003(4)
C28 0.058(6) 0.026(4) 0.026(4) -0.010(3) 0.014(4) -0.013(4)
C29 0.039(4) 0.046(7) 0.029(4) -0.011(4) 0.014(4) -0.016(4)
C30 0.034(5) 0.044(4) 0.029(5) 0.003(4) 0.007(4) -0.014(4)
C31 0.026(4) 0.040(5) 0.032(5) -0.008(4) 0.007(4) -0.013(4)
C32 0.048(6) 0.061(7) 0.039(6) -0.012(5) 0.015(5) 0.012(5)
C33 0.103(13) 0.126(14) 0.27(3) 0.145(16) 0.104(15) 0.049(11)
C34 0.042(7) 0.129(13) 0.173(16) 0.063(12) 0.044(9) 0.008(8)
C35 0.027(4) 0.035(4) 0.030(4) 0.002(3) 0.002(3) 0.007(4)
C36 0.035(5) 0.095(9) 0.105(9) -0.026(7) 0.033(6) -0.009(6)
C37 0.065(7) 0.047(6) 0.154(13) 0.013(7) 0.059(8) 0.015(6)
N1 0.019(3) 0.022(3) 0.020(3) -0.001(2) 0.007(2) -0.001(3)
N2 0.022(3) 0.021(3) 0.024(3) -0.004(2) 0.011(3) -0.001(3)
Pt1 0.02149(14) 0.02311(14) 0.02369(15) -0.0011(2) 0.00854(9) -0.0043(2)

loop_
_atom_type_symbol
_atom_type_description
_atom_type_scat_dispersion_real
_atom_type_scat_dispersion_imag
_atom_type_scat_source
C C 0.0033 0.0016 'International Tables Vol C Tables 4.2.6.8 and 6.1.1.4'
H H 0.0000 0.0000 'International Tables Vol C Tables 4.2.6.8 and 6.1.1.4'
N N 0.0061 0.0033 'International Tables Vol C Tables 4.2.6.8 and 6.1.1.4'
Pt Pt -1.7033 8.3905 'International Tables Vol C Tables 4.2.6.8 and 6.1.1.4'

loop_
_geom_angle_atom_site_label_1
_geom_angle_atom_site_label_2
_geom_angle_atom_site_label_3
_geom_angle
Pt1 C1 H1A 109.5
Pt1 C1 H1B 109.5
H1A C1 H1B 109.5
Pt1 C1 H1C 109.5
H1A C1 H1C 109.5
H1B C1 H1C 109.5
C5 C2 H2A 109.5
C5 C2 H2B 109.5
H2A C2 H2B 109.5
C5 C2 H2C 109.5
H2A C2 H2C 109.5
H2B C2 H2C 109.5
C4 C3 H3A 109.5
C4 C3 H3B 109.5
H3A C3 H3B 109.5
C4 C3 H3C 109.5
H3A C3 H3C 109.5
H3B C3 H3C 109.5
N1 C4 C5 121.6(6)
N1 C4 C3 124.2(6)
C5 C4 C3 114.0(6)
C4 C5 C24 117.6(6)
C4 C5 C2 107.6(6)
C24 C5 C2 108.7(6)
C4 C5 H5 109.5
C24 C5 H5 106.4
C2 C5 H5 106.6
C7 C6 C11 122.5(7)
C7 C6 N1 118.9(6)
C11 C6 N1 118.5(6)
C8 C7 C6 118.5(7)
C8 C7 C12 120.0(7)
C6 C7 C12 121.5(7)
C7 C8 C9 120.8(7)
C7 C8 H8 116.8
C9 C8 H8 122.3
C10 C9 C8 120.2(7)
C10 C9 H9 120.6
C8 C9 H9 119.3
C9 C10 C11 121.3(8)
C9 C10 H10 119.4
C11 C10 H10 119.1
C6 C11 C10 116.6(7)
C6 C11 C15 121.8(7)
C10 C11 C15 121.6(7)
C14 C12 C13 108.0(7)
C14 C12 C7 112.2(8)
C13 C12 C7 112.8(6)
C14 C12 H12 109.6
C13 C12 H12 108.3
C7 C12 H12 105.8
C12 C13 H13A 109.5
C12 C13 H13B 109.5
H13A C13 H13B 109.5
C12 C13 H13C 109.5
H13A C13 H13C 109.5
H13B C13 H13C 109.5
C12 C14 H14A 109.5
C12 C14 H14B 109.5
H14A C14 H14B 109.5
C12 C14 H14C 109.5
H14A C14 H14C 109.5
H14B C14 H14C 109.5
C11 C15 C16 111.7(7)
C11 C15 C17 111.0(6)
C16 C15 C17 109.4(7)
C11 C15 H15 109.0
C16 C15 H15 107.2
C17 C15 H15 108.4
C15 C16 H16A 109.5
C15 C16 H16B 109.5
H16A C16 H16B 109.5
C15 C16 H16C 109.5
H16A C16 H16C 109.5
H16B C16 H16C 109.5
C15 C17 H17A 109.5
C15 C17 H17B 109.5
H17A C17 H17B 109.5
C15 C17 H17C 109.5
H17A C17 H17C 109.5
H17B C17 H17C 109.5
Pt1 C21 H21A 109.5
Pt1 C21 H21B 109.5
H21A C21 H21B 109.5
Pt1 C21 H21C 109.5
H21A C21 H21C 109.5
H21B C21 H21C 109.5
C24 C23 H23A 109.5
C24 C23 H23B 109.5
H23A C23 H23B 109.5
C24 C23 H23C 109.5
H23A C23 H23C 109.5
H23B C23 H23C 109.5
N2 C24 C23 125.2(7)
N2 C24 C5 121.5(6)
C23 C24 C5 113.3(6)
C27 C26 C31 123.3(7)
C27 C26 N2 117.7(6)
C31 C26 N2 118.9(6)
C26 C27 C28 117.2(7)
C26 C27 C32 123.8(7)
C28 C27 C32 118.9(8)
C29 C28 C27 121.6(8)
C29 C28 H28 119.6
C27 C28 H28 118.7
C30 C29 C28 119.3(8)
C30 C29 H29 118.7
C28 C29 H29 121.9
C29 C30 C31 122.4(8)
C29 C30 H30 121.1
C31 C30 H30 116.5
C26 C31 C30 116.2(7)
C26 C31 C35 121.9(7)
C30 C31 C35 121.9(7)
C34 C32 C33 108.8(11)
C34 C32 C27 113.7(9)
C33 C32 C27 111.6(9)
C34 C32 H32 101.3
C33 C32 H32 111.3
C27 C32 H32 109.7
C32 C33 H33A 109.5
C32 C33 H33B 109.5
H33A C33 H33B 109.5
C32 C33 H33C 109.5
H33A C33 H33C 109.5
H33B C33 H33C 109.5
C32 C34 H34A 109.5
C32 C34 H34B 109.5
H34A C34 H34B 109.5
C32 C34 H34C 109.5
H34A C34 H34C 109.5
H34B C34 H34C 109.5
C37 C35 C36 110.1(8)
C37 C35 C31 112.8(7)
C36 C35 C31 111.9(7)
C37 C35 H35 109.0
C36 C35 H35 109.3
C31 C35 H35 103.3
C35 C36 H36A 109.5
C35 C36 H36B 109.5
H36A C36 H36B 109.5
C35 C36 H36C 109.5
H36A C36 H36C 109.5
H36B C36 H36C 109.5
C35 C37 H37A 109.5
C35 C37 H37B 109.5
H37A C37 H37B 109.5
C35 C37 H37C 109.5
H37A C37 H37C 109.5
H37B C37 H37C 109.5
C4 N1 C6 118.4(6)
C4 N1 Pt1 126.3(5)
C6 N1 Pt1 115.2(4)
C24 N2 C26 116.7(6)
C24 N2 Pt1 126.2(5)
C26 N2 Pt1 117.1(4)
C21 Pt1 C1 82.8(3)
C21 Pt1 N2 94.3(3)
C1 Pt1 N2 175.2(3)
C21 Pt1 N1 177.4(3)
C1 Pt1 N1 94.8(2)
N2 Pt1 N1 88.0(2)

loop_
_geom_bond_atom_site_label_1
_geom_bond_atom_site_label_2
_geom_bond_distance
C1 Pt1 2.041(7)
C1 H1A 0.9800
C1 H1B 0.9800
C1 H1C 0.9800
C2 C5 1.540(10)
C2 H2A 0.9800
C2 H2B 0.9800
C2 H2C 0.9800
C3 C4 1.517(10)
C3 H3A 0.9800
C3 H3B 0.9800
C3 H3C 0.9800
C4 N1 1.285(8)
C4 C5 1.513(10)
C5 C24 1.527(10)
C5 H5 0.9801
C6 C7 1.388(10)
C6 C11 1.400(10)
C6 N1 1.454(9)
C7 C8 1.381(10)
C7 C12 1.535(12)
C8 C9 1.386(11)
C8 H8 0.9848
C9 C10 1.369(11)
C9 H9 0.9739
C10 C11 1.411(10)
C10 H10 0.9903
C11 C15 1.515(10)
C12 C14 1.527(11)
C12 C13 1.534(12)
C12 H12 0.9856
C13 H13A 0.9800
C13 H13B 0.9800
C13 H13C 0.9800
C14 H14A 0.9800
C14 H14B 0.9800
C14 H14C 0.9800
C15 C16 1.515(10)
C15 C17 1.540(11)
C15 H15 0.9716
C16 H16A 0.9800
C16 H16B 0.9800
C16 H16C 0.9800
C17 H17A 0.9800
C17 H17B 0.9800
C17 H17C 0.9800
C21 Pt1 2.027(9)
C21 H21A 0.9800
C21 H21B 0.9800
C21 H21C 0.9800
C23 C24 1.499(10)
C23 H23A 0.9800
C23 H23B 0.9800
C23 H23C 0.9800
C24 N2 1.287(9)
C26 C27 1.378(10)
C26 C31 1.403(11)
C26 N2 1.452(9)
C27 C28 1.407(11)
C27 C32 1.533(12)
C28 C29 1.376(12)
C28 H28 0.9712
C29 C30 1.368(11)
C29 H29 0.9840
C30 C31 1.405(11)
C30 H30 0.9765
C31 C35 1.516(11)
C32 C34 1.497(14)
C32 C33 1.514(16)
C32 H32 0.9765
C33 H33A 0.9800
C33 H33B 0.9800
C33 H33C 0.9800
C34 H34A 0.9800
C34 H34B 0.9800
C34 H34C 0.9800
C35 C37 1.497(13)
C35 C36 1.511(12)
C35 H35 0.9637
C36 H36A 0.9800
C36 H36B 0.9800
C36 H36C 0.9800
C37 H37A 0.9800
C37 H37B 0.9800
C37 H37C 0.9800
N1 Pt1 2.141(5)
N2 Pt1 2.137(6)

loop_
_geom_torsion_atom_site_label_1
_geom_torsion_atom_site_label_2
_geom_torsion_atom_site_label_3
_geom_torsion_atom_site_label_4
_geom_torsion
N1 C4 C5 C24 -46.4(9)
C3 C4 C5 C24 138.6(6)
N1 C4 C5 C2 76.6(8)
C3 C4 C5 C2 -98.4(7)
C11 C6 C7 C8 1.2(10)
N1 C6 C7 C8 177.6(6)
C11 C6 C7 C12 -178.8(7)
N1 C6 C7 C12 -2.4(10)
C6 C7 C8 C9 -0.3(11)
C12 C7 C8 C9 179.7(8)
C7 C8 C9 C10 -1.3(12)
C8 C9 C10 C11 2.1(12)
C7 C6 C11 C10 -0.5(10)
N1 C6 C11 C10 -176.9(6)
C7 C6 C11 C15 178.5(6)
N1 C6 C11 C15 2.1(10)
C9 C10 C11 C6 -1.2(11)
C9 C10 C11 C15 179.8(7)
C8 C7 C12 C14 76.1(10)
C6 C7 C12 C14 -103.9(8)
C8 C7 C12 C13 -46.2(10)
C6 C7 C12 C13 133.9(7)
C6 C11 C15 C16 -127.2(8)
C10 C11 C15 C16 51.7(10)
C6 C11 C15 C17 110.4(8)
C10 C11 C15 C17 -70.7(9)
C4 C5 C24 N2 46.9(9)
C2 C5 C24 N2 -75.6(8)
C4 C5 C24 C23 -136.6(6)
C2 C5 C24 C23 100.9(7)
C31 C26 C27 C28 -0.1(11)
N2 C26 C27 C28 -175.7(7)
C31 C26 C27 C32 177.7(8)
N2 C26 C27 C32 2.1(11)
C26 C27 C28 C29 -2.1(12)
C32 C27 C28 C29 179.9(8)
C27 C28 C29 C30 3.0(12)
C28 C29 C30 C31 -1.8(12)
C27 C26 C31 C30 1.3(11)
N2 C26 C31 C30 176.8(7)
C27 C26 C31 C35 -179.0(7)
N2 C26 C31 C35 -3.5(11)
C29 C30 C31 C26 -0.3(11)
C29 C30 C31 C35 180.0(7)
C26 C27 C32 C34 125.1(11)
C28 C27 C32 C34 -57.1(13)
C26 C27 C32 C33 -111.4(12)
C28 C27 C32 C33 66.4(13)
C26 C31 C35 C37 -97.1(10)
C30 C31 C35 C37 82.6(11)
C26 C31 C35 C36 138.0(9)
C30 C31 C35 C36 -42.3(11)
C5 C4 N1 C6 -174.9(6)
C3 C4 N1 C6 -0.3(10)
C5 C4 N1 Pt1 9.6(9)
C3 C4 N1 Pt1 -175.8(5)
C7 C6 N1 C4 91.1(8)
C11 C6 N1 C4 -92.3(8)
C7 C6 N1 Pt1 -92.9(6)
C11 C6 N1 Pt1 83.7(7)
C23 C24 N2 C26 -4.8(10)
C5 C24 N2 C26 171.2(6)
C23 C24 N2 Pt1 173.5(5)
C5 C24 N2 Pt1 -10.5(9)
C27 C26 N2 C24 -83.0(8)
C31 C26 N2 C24 101.2(8)
C27 C26 N2 Pt1 98.5(6)
C31 C26 N2 Pt1 -77.2(7)
C24 N2 Pt1 C21 164.5(6)
C26 N2 Pt1 C21 -17.1(5)
C24 N2 Pt1 C1 -143(3)
C26 N2 Pt1 C1 35(3)
C24 N2 Pt1 N1 -16.8(6)
C26 N2 Pt1 N1 161.6(5)
C4 N1 Pt1 C21 167(7)
C6 N1 Pt1 C21 -9(7)
C4 N1 Pt1 C1 -166.5(6)
C6 N1 Pt1 C1 17.8(5)
C4 N1 Pt1 N2 17.4(6)
C6 N1 Pt1 N2 -158.3(5)
